data_4322131
loop_
_publ_author_name
'Tiziana Funaioli'
'Claudia Cavazza'
'Fabio Marchetti'
'Giuseppe Fachinetti'

_publ_contact_author
;
        Fabio Marchetti
        Dipartimento di Chimica e Chimica Industriale
        Universita' di Pisa
        Via Risorgimento, 35
        56126 Pisa
        Italy
;
_publ_contact_author_email fama@dcci.unipi.it
_publ_contact_author_fax '050 20237'
_publ_contact_author_phone '050 918233'
_publ_section_title
;
 Aqueous Organometallic Chemistry of Ruthenium(II). Aquo Carbonyl
 Derivatives and Related Ethene Hydrocarboxylation in Fully Aqueous
 Solvent
;
_journal_name_full 'Inorganic Chemistry'
_journal_page_first 3361
_journal_page_last 3368
_journal_paper_doi 10.1021/ic981429i
_journal_volume 38
_journal_year 1999
_chemical_formula_moiety '[Ru(CO)3(H2O)3](BF4)2'
_chemical_formula_sum 'C3 H6 B2 F8 O6 Ru'
_chemical_formula_weight 412.77
_chemical_name_systematic
; 
 Tris-aquo-tricarbonyl-ruthenium(II) di-tetrafluoborate 
;
_space_group_IT_number 146
_symmetry_cell_setting trigonal
_symmetry_space_group_name_Hall 'R 3'
_symmetry_space_group_name_H-M 'R 3 :H'
_atom_sites_solution_hydrogens geom
_atom_sites_solution_primary direct
_atom_sites_solution_secondary difmap
_audit_creation_method SHELXL-97
_cell_angle_alpha 90.00
_cell_angle_beta 90.00
_cell_angle_gamma 120.00
_cell_formula_units_Z 6
_cell_length_a 7.5675(11)
_cell_length_b 7.5675(11)
_cell_length_c 34.703(5)
_cell_measurement_reflns_used 20
_cell_measurement_temperature 173(2)
_cell_measurement_theta_max 11.83
_cell_measurement_theta_min 5.15
_cell_volume 1721.1(4)
_computing_cell_refinement 'XSCANS 2.1'
_computing_data_collection 'XSCANS 2.1'
_computing_data_reduction 'SHELXTL-Plus 5.03'
_computing_molecular_graphics 'SHELXTL-Plus 5.03'
_computing_publication_material 'SHELXTL-Plus 5.03'
_computing_structure_refinement 'SHELXL-97 (Sheldrick, 1997)'
_computing_structure_solution 'SHELXS-97 (Sheldrick, 1990)'
_diffrn_ambient_temperature 173(2)
_diffrn_measured_fraction_theta_full 0.269
_diffrn_measured_fraction_theta_max 0.269
_diffrn_measurement_device 'Siemens P4'
_diffrn_measurement_method \w/2\q
_diffrn_radiation_monochromator graphite
_diffrn_radiation_source 'fine-focus sealed tube'
_diffrn_radiation_type MoK\a
_diffrn_radiation_wavelength 0.71073
_diffrn_reflns_av_R_equivalents 0.0444
_diffrn_reflns_av_sigmaI/netI 0.0215
_diffrn_reflns_limit_h_max 10
_diffrn_reflns_limit_h_min -1
_diffrn_reflns_limit_k_max 1
_diffrn_reflns_limit_k_min -9
_diffrn_reflns_limit_l_max 48
_diffrn_reflns_limit_l_min -1
_diffrn_reflns_number 1182
_diffrn_reflns_theta_full 30.00
_diffrn_reflns_theta_max 30.00
_diffrn_reflns_theta_min 3.16
_diffrn_standards_decay_% <1
_diffrn_standards_interval_count 97
_diffrn_standards_number 3
_exptl_absorpt_coefficient_mu 1.499
_exptl_absorpt_correction_T_max 0.764
_exptl_absorpt_correction_T_min 0.573
_exptl_absorpt_correction_type XABS2
_exptl_crystal_colour Colorless
_exptl_crystal_density_diffrn 2.389
_exptl_crystal_density_method 'not measured'
_exptl_crystal_description 'Fragment of hexagonal plate'
_exptl_crystal_F_000 1188
_exptl_crystal_size_max 0.38
_exptl_crystal_size_mid 0.24
_exptl_crystal_size_min 0.10
_refine_diff_density_max 1.001
_refine_diff_density_min -0.541
_refine_diff_density_rms 0.093
_refine_ls_abs_structure_details 'Flack H D (1983), Acta Cryst. A39, 876-881'
_refine_ls_abs_structure_Flack 0.04(11)
_refine_ls_extinction_method none
_refine_ls_goodness_of_fit_ref 1.191
_refine_ls_hydrogen_treatment mixed
_refine_ls_matrix_type full
_refine_ls_number_parameters 112
_refine_ls_number_reflns 946
_refine_ls_number_restraints 24
_refine_ls_restrained_S_all 1.187
_refine_ls_R_factor_all 0.0203
_refine_ls_R_factor_gt 0.0193
_refine_ls_shift/su_max 0.437
_refine_ls_shift/su_mean 0.085
_refine_ls_structure_factor_coef Fsqd
_refine_ls_weighting_details 'w=1/[\s^2^(Fo^2^)+(0.0332P)^2^+0.5055P] where P=(Fo^2^+2Fc^2^)/3'
_refine_ls_weighting_scheme calc
_refine_ls_wR_factor_gt 0.0483
_refine_ls_wR_factor_ref 0.0491
_reflns_number_gt 916
_reflns_number_total 946
_reflns_threshold_expression >2sigma(I)
_cod_data_source_file ic981429i_2.cif
_cod_data_source_block r3
_cod_depositor_comments
;
The following automatic conversions were performed:

'_refine_ls_weighting_scheme' value 'calc
w=1/[\s^2^(Fo^2^)+(0.0332P)^2^+0.5055P] where P=(Fo^2^+2Fc^2^)/3' was
changed to 'calc'. New tag '_refine_ls_weighting_details' was
created. The value of the new tag was set to
'w=1/[\s^2^(Fo^2^)+(0.0332P)^2^+0.5055P] where P=(Fo^2^+2Fc^2^)/3'.

Automatic conversion script
Id: cif_fix_values 3143 2015-03-26 13:38:13Z robertas 
;
_cod_original_sg_symbol_H-M 'R 3'
_cod_database_code 4322131

loop_
_symmetry_equiv_pos_as_xyz
'x, y, z'
'-y, x-y, z'
'-x+y, -x, z'
'x+2/3, y+1/3, z+1/3'
'-y+2/3, x-y+1/3, z+1/3'
'-x+y+2/3, -x+1/3, z+1/3'
'x+1/3, y+2/3, z+2/3'
'-y+1/3, x-y+2/3, z+2/3'
'-x+y+1/3, -x+2/3, z+2/3'

loop_
_atom_site_label
_atom_site_type_symbol
_atom_site_fract_x
_atom_site_fract_y
_atom_site_fract_z
_atom_site_U_iso_or_equiv
_atom_site_adp_type
_atom_site_occupancy
_atom_site_calc_flag
_atom_site_refinement_flags
_atom_site_disorder_assembly
_atom_site_disorder_group
Ru1 Ru 0.6667 0.3333 0.143134(12) 0.0120(2) Uani 1 d SD . .
OW1 O 0.5671(12) 0.0933(10) 0.1033(2) 0.023(2) Uani 1 d D . .
H1 H 0.4621 0.0611 0.0931 0.030 Uiso 1 d . . .
H2 H 0.5438 0.0002 0.1163 0.030 Uiso 1 d . . .
C1 C 0.4329(12) 0.1947(13) 0.1761(2) 0.020(2) Uiso 1 d D . .
O1 O 0.2886(11) 0.1050(13) 0.1931(3) 0.0244(18) Uani 1 d D . .
Ru2 Ru 0.3333 0.6667 0.315192(10) 0.0130(3) Uani 1 d SD . .
OW2 O 0.4741(11) 0.5611(12) 0.35486(14) 0.0136(15) Uani 1 d D . .
H3 H 0.5509 0.5388 0.3424 0.018 Uiso 1 d . . .
H4 H 0.4060 0.4527 0.3637 0.018 Uiso 1 d . . .
C2 C 0.2261(17) 0.4249(11) 0.2838(2) 0.018(2) Uiso 1 d D . .
O2 O 0.1696(16) 0.2943(13) 0.2636(3) 0.033(2) Uani 1 d D . .
B1 B 0.0000 0.0000 0.0857(4) 0.029(6) Uani 1 d SD . .
F11 F 0.0000 0.0000 0.0459(3) 0.035(4) Uani 1 d SD . .
F12 F 0.1685(11) -0.0038(16) 0.0996(3) 0.055(3) Uani 1 d D . .
B2 B 0.3333 -0.3333 0.17342(15) 0.0019(18) Uani 1 d SD . .
F21 F 0.3333 -0.3333 0.2132(2) 0.036(3) Uani 1 d SD . .
F22 F 0.5213(8) -0.1859(12) 0.1596(2) 0.034(2) Uani 1 d D . .
B3 B 0.6667 0.3333 0.2863(4) 0.057(7) Uani 1 d SD . .
F31 F 0.6667 0.3333 0.2465(2) 0.061(5) Uani 1 d SD . .
F32 F 0.7016(15) 0.5210(10) 0.29954(18) 0.036(2) Uani 1 d D . .
B4 B 0.0000 0.0000 0.37244(18) 0.008(3) Uani 1 d SD . .
F41 F 0.0000 0.0000 0.4125(2) 0.018(3) Uani 1 d SD . .
F42 F 0.1869(9) 0.1569(11) 0.3595(2) 0.0298(14) Uani 1 d D . .

loop_
_atom_site_aniso_label
_atom_site_aniso_U_11
_atom_site_aniso_U_22
_atom_site_aniso_U_33
_atom_site_aniso_U_23
_atom_site_aniso_U_13
_atom_site_aniso_U_12
Ru1 0.0116(3) 0.0116(3) 0.0129(5) 0.000 0.000 0.00579(17)
OW1 0.022(4) 0.015(4) 0.040(4) -0.001(3) -0.007(3) 0.016(3)
O1 0.018(3) 0.016(3) 0.035(4) 0.001(3) 0.009(3) 0.006(3)
Ru2 0.0125(4) 0.0125(4) 0.0139(5) 0.000 0.000 0.00625(18)
OW2 0.026(4) 0.015(3) 0.0067(19) 0.002(3) -0.003(3) 0.015(3)
O2 0.043(5) 0.036(5) 0.025(3) -0.014(3) -0.007(4) 0.025(5)
B1 0.015(6) 0.015(6) 0.058(12) 0.000 0.000 0.007(3)
F11 0.037(6) 0.037(6) 0.030(6) 0.000 0.000 0.019(3)
F12 0.028(3) 0.108(7) 0.044(4) -0.001(4) -0.007(3) 0.046(4)
B2 0.003(3) 0.003(3) 0.001(3) 0.000 0.000 0.0013(14)
F21 0.043(4) 0.043(4) 0.021(5) 0.000 0.000 0.022(2)
F22 0.008(3) 0.029(4) 0.057(5) 0.013(4) 0.001(3) 0.003(3)
B3 0.053(10) 0.053(10) 0.063(14) 0.000 0.000 0.027(5)
F31 0.085(8) 0.085(8) 0.014(5) 0.000 0.000 0.043(4)
F32 0.052(5) 0.033(4) 0.033(3) 0.005(3) 0.016(4) 0.030(4)
B4 0.011(5) 0.011(5) 0.001(4) 0.000 0.000 0.005(2)
F41 0.021(4) 0.021(4) 0.013(4) 0.000 0.000 0.010(2)
F42 0.016(2) 0.032(3) 0.034(3) 0.004(2) 0.010(2) 0.007(2)

loop_
_atom_type_symbol
_atom_type_description
_atom_type_scat_dispersion_real
_atom_type_scat_dispersion_imag
_atom_type_scat_source
C C 0.0033 0.0016 'International Tables Vol C Tables 4.2.6.8 and 6.1.1.4'
H H 0.0000 0.0000 'International Tables Vol C Tables 4.2.6.8 and 6.1.1.4'
B B 0.0013 0.0007 'International Tables Vol C Tables 4.2.6.8 and 6.1.1.4'
O O 0.0106 0.0060 'International Tables Vol C Tables 4.2.6.8 and 6.1.1.4'
F F 0.0171 0.0103 'International Tables Vol C Tables 4.2.6.8 and 6.1.1.4'
Ru Ru -1.2594 0.8363 'International Tables Vol C Tables 4.2.6.8 and 6.1.1.4'

loop_
_geom_angle_atom_site_label_1
_geom_angle_atom_site_label_2
_geom_angle_atom_site_label_3
_geom_angle
_geom_angle_site_symmetry_1
_geom_angle_site_symmetry_3
_geom_angle_publ_flag
C1 Ru1 C1 88.1(4) 2_655 . ?
C1 Ru1 C1 88.1(4) 2_655 3_665 ?
C1 Ru1 C1 88.1(4) . 3_665 ?
C1 Ru1 OW1 95.5(4) 2_655 . ?
C1 Ru1 OW1 94.9(3) . . ?
C1 Ru1 OW1 175.4(4) 3_665 . ?
C1 Ru1 OW1 94.9(3) 2_655 2_655 ?
C1 Ru1 OW1 175.4(4) . 2_655 ?
C1 Ru1 OW1 95.5(4) 3_665 2_655 ?
OW1 Ru1 OW1 81.4(3) . 2_655 ?
C1 Ru1 OW1 175.4(4) 2_655 3_665 ?
C1 Ru1 OW1 95.5(4) . 3_665 ?
C1 Ru1 OW1 94.9(3) 3_665 3_665 ?
OW1 Ru1 OW1 81.4(3) . 3_665 ?
OW1 Ru1 OW1 81.4(3) 2_655 3_665 ?
O1 C1 Ru1 174.7(9) . . ?
C2 Ru2 C2 91.1(4) 3_565 2_665 ?
C2 Ru2 C2 91.1(4) 3_565 . ?
C2 Ru2 C2 91.1(4) 2_665 . ?
C2 Ru2 OW2 92.4(4) 3_565 2_665 ?
C2 Ru2 OW2 93.5(3) 2_665 2_665 ?
C2 Ru2 OW2 174.0(4) . 2_665 ?
C2 Ru2 OW2 93.5(3) 3_565 3_565 ?
C2 Ru2 OW2 174.0(4) 2_665 3_565 ?
C2 Ru2 OW2 92.4(4) . 3_565 ?
OW2 Ru2 OW2 82.6(3) 2_665 3_565 ?
C2 Ru2 OW2 174.0(4) 3_565 . ?
C2 Ru2 OW2 92.4(4) 2_665 . ?
C2 Ru2 OW2 93.5(3) . . ?
OW2 Ru2 OW2 82.6(3) 2_665 . ?
OW2 Ru2 OW2 82.6(3) 3_565 . ?
O2 C2 Ru2 175.2(10) . . ?
F11 B1 F12 110.6(5) . 3 ?
F11 B1 F12 110.6(5) . . ?
F12 B1 F12 108.3(5) 3 . ?
F11 B1 F12 110.6(5) . 2 ?
F12 B1 F12 108.3(5) 3 2 ?
F12 B1 F12 108.3(5) . 2 ?
F22 B2 F22 108.7(4) 2_545 . ?
F22 B2 F22 108.7(4) 2_545 3_655 ?
F22 B2 F22 108.7(4) . 3_655 ?
F22 B2 F21 110.3(4) 2_545 . ?
F22 B2 F21 110.3(4) . . ?
F22 B2 F21 110.3(4) 3_655 . ?
F31 B3 F32 109.3(5) . 3_665 ?
F31 B3 F32 109.3(5) . 2_655 ?
F32 B3 F32 109.6(5) 3_665 2_655 ?
F31 B3 F32 109.3(5) . . ?
F32 B3 F32 109.6(5) 3_665 . ?
F32 B3 F32 109.6(5) 2_655 . ?
F42 B4 F42 110.1(3) 3 . ?
F42 B4 F42 110.1(3) 3 2 ?
F42 B4 F42 110.1(3) . 2 ?
F42 B4 F41 108.8(3) 3 . ?
F42 B4 F41 108.8(3) . . ?
F42 B4 F41 108.8(3) 2 . ?

loop_
_geom_bond_atom_site_label_1
_geom_bond_atom_site_label_2
_geom_bond_distance
_geom_bond_site_symmetry_2
_geom_bond_publ_flag
Ru1 C1 1.920(5) 2_655 ?
Ru1 C1 1.920(5) . ?
Ru1 C1 1.920(5) 3_665 ?
Ru1 OW1 2.100(5) . ?
Ru1 OW1 2.100(5) 2_655 ?
Ru1 OW1 2.100(5) 3_665 ?
C1 O1 1.121(5) . ?
Ru2 C2 1.926(4) 3_565 ?
Ru2 C2 1.925(4) 2_665 ?
Ru2 C2 1.925(4) . ?
Ru2 OW2 2.126(4) 2_665 ?
Ru2 OW2 2.126(4) 3_565 ?
Ru2 OW2 2.126(4) . ?
C2 O2 1.107(5) . ?
B1 F11 1.382(8) . ?
B1 F12 1.378(5) 3 ?
B1 F12 1.378(5) . ?
B1 F12 1.378(5) 2 ?
B2 F22 1.382(4) 2_545 ?
B2 F22 1.382(4) . ?
B2 F22 1.382(4) 3_655 ?
B2 F21 1.380(6) . ?
B3 F31 1.381(8) . ?
B3 F32 1.386(5) 3_665 ?
B3 F32 1.386(5) 2_655 ?
B3 F32 1.386(5) . ?
B4 F42 1.390(5) 3 ?
B4 F42 1.390(5) . ?
B4 F42 1.390(5) 2 ?
B4 F41 1.392(6) . ?
